data_2212575
loop_
_publ_author_name
'Liu, Ji-Wei'
'Ng, Seik Weng'

_publ_section_title Diaquabis(3-hydroxybenzoato-\k<i>O</i>)bis(1,10-phenanthroline-\k^2^<i>N</i>,<i>N</i>')barium(II)
_journal_coeditor_code HB2293
_journal_issue 3
_journal_name_full 'Acta Crystallographica Section E'
_journal_page_first m808
_journal_page_last m809
_journal_paper_doi 10.1107/S1600536807007477
_journal_volume 63
_journal_year 2007
_chemical_formula_iupac '[Ba (C7 H5 O3)2 (C12 H8 N2)2 (H2 O)2]'
_chemical_formula_moiety 'C38 H30 Ba N4 O8'
_chemical_formula_sum 'C38 H30 Ba N4 O8'
_chemical_formula_weight 808.00
_chemical_name_systematic
;
Diaquabis(3-hydroxybenzoato-\kO)bis(1,10-phenanthroline-\k^2^N,N')barium(II)
;
_space_group_IT_number 19
_symmetry_cell_setting orthorhombic
_symmetry_space_group_name_Hall 'P 2ac 2ab'
_symmetry_space_group_name_H-M 'P 21 21 21'
_atom_sites_solution_hydrogens geom
_atom_sites_solution_primary direct
_atom_sites_solution_secondary difmap
_audit_creation_method SHELXL-97
_cell_angle_alpha 90.00
_cell_angle_beta 90.00
_cell_angle_gamma 90.00
_cell_formula_units_Z 8
_cell_length_a 13.5596(2)
_cell_length_b 20.7303(3)
_cell_length_c 23.8169(4)
_cell_measurement_reflns_used 5115
_cell_measurement_temperature 295(2)
_cell_measurement_theta_max 27.3
_cell_measurement_theta_min 2.6
_cell_volume 6694.80(18)
_computing_cell_refinement 'SAINT (Bruker, 2003)'
_computing_data_collection 'APEX2 (Bruker, 2003)'
_computing_data_reduction SAINT
_computing_molecular_graphics 'X-SEED (Barbour, 2001)'
_computing_publication_material SHELXL-97
_computing_structure_refinement 'SHELXL97 (Sheldrick, 1997)'
_computing_structure_solution 'SHELXS97 (Sheldrick, 1997)'
_diffrn_ambient_temperature 295(2)
_diffrn_measured_fraction_theta_full 0.94
_diffrn_measured_fraction_theta_max 0.94
_diffrn_measurement_device_type 'Bruker APEX-II'
_diffrn_measurement_method '\f and \w'
_diffrn_radiation_monochromator graphite
_diffrn_radiation_source 'fine-focus sealed tube'
_diffrn_radiation_type MoK\a
_diffrn_radiation_wavelength 0.71073
_diffrn_reflns_av_R_equivalents 0.030
_diffrn_reflns_av_sigmaI/netI 0.046
_diffrn_reflns_limit_h_max 17
_diffrn_reflns_limit_h_min -12
_diffrn_reflns_limit_k_max 26
_diffrn_reflns_limit_k_min -23
_diffrn_reflns_limit_l_max 30
_diffrn_reflns_limit_l_min -27
_diffrn_reflns_number 37999
_diffrn_reflns_theta_full 27.5
_diffrn_reflns_theta_max 27.5
_diffrn_reflns_theta_min 1.3
_diffrn_standards_decay_% 0
_diffrn_standards_interval_count 0
_diffrn_standards_interval_time 0
_diffrn_standards_number 0
_exptl_absorpt_coefficient_mu 1.248
_exptl_absorpt_correction_T_max 0.865
_exptl_absorpt_correction_T_min 0.656
_exptl_absorpt_correction_type multi-scan
_exptl_absorpt_process_details '(SADABS; Sheldrick, 1996)'
_exptl_crystal_colour Colorless
_exptl_crystal_density_diffrn 1.603
_exptl_crystal_density_method 'not measured'
_exptl_crystal_description Block
_exptl_crystal_F_000 3248
_exptl_crystal_size_max 0.22
_exptl_crystal_size_mid 0.17
_exptl_crystal_size_min 0.12
_refine_diff_density_max 1.59
_refine_diff_density_min -0.87
_refine_ls_abs_structure_details 'Flack (1983), 4100 Friedel pairs'
_refine_ls_abs_structure_Flack 0.46(2)
_refine_ls_extinction_method none
_refine_ls_goodness_of_fit_ref 1.03
_refine_ls_hydrogen_treatment constr
_refine_ls_matrix_type full
_refine_ls_number_parameters 924
_refine_ls_number_reflns 13724
_refine_ls_number_restraints 0
_refine_ls_restrained_S_all 1.03
_refine_ls_R_factor_all 0.068
_refine_ls_R_factor_gt 0.040
_refine_ls_shift/su_max 0.001
_refine_ls_shift/su_mean 0.000
_refine_ls_structure_factor_coef Fsqd
_refine_ls_weighting_details 'calc w=1/[\s^2^(Fo^2^)+(0.0592P)^2^+1.4479P] where P=(Fo^2^+2Fc^2^)/3'
_refine_ls_weighting_scheme calc
_refine_ls_wR_factor_gt 0.095
_refine_ls_wR_factor_ref 0.117
_reflns_number_gt 9624
_reflns_number_total 13724
_reflns_threshold_expression I>2\(I)
_cod_data_source_file hb2293.cif
_cod_data_source_block I
_cod_depositor_comments
;
The following automatic conversions were performed:
'_symmetry_cell_setting' value 'Orthorhombic' changed to 'orthorhombic'
according to '/home/saulius/struct/CIF-dictionaries/cif_core.dic'
dictionary named 'cif_core.dic' version 2.4.1 from 2010-06-29.

Automatic conversion script
Id: cif_fix_enum 1527 2010-12-29 10:47:43Z saulius 

The following automatic conversions were performed:

'_symmetry_cell_setting' value 'Orthorhombic' changed to
'orthorhombic' according to
/home/saulius/struct/CIF-dictionaries/cif_core.dic dictionary named
'cif_core.dic' version 2.4.1 from 2010-06-29.

Automatic conversion script
Id: cif_fix_values 1715 2011-07-08 13:25:40Z adriana 
;
_cod_original_cell_volume 6694.8(2)
_cod_database_code 2212575
_cod_database_fobs_code 2212575

loop_
_symmetry_equiv_pos_as_xyz
'x, y, z'
'-x+1/2, -y, z+1/2'
'x+1/2, -y+1/2, -z'
'-x, y+1/2, -z+1/2'

loop_
_atom_site_type_symbol
_atom_site_label
_atom_site_fract_x
_atom_site_fract_y
_atom_site_fract_z
_atom_site_U_iso_or_equiv
_atom_site_adp_type
_atom_site_calc_flag
_atom_site_refinement_flags
_atom_site_occupancy
Ba Ba1 0.47443(3) 0.539519(17) 0.252899(14) 0.03916(10) Uani d . 1
Ba Ba2 -0.02704(3) 0.711034(17) 0.250180(14) 0.03830(9) Uani d . 1
O O1 0.4577(4) 0.5918(3) 0.1526(2) 0.0675(17) Uani d . 1
O O2 0.5987(4) 0.6238(3) 0.1137(2) 0.0492(14) Uani d . 1
O O3 0.1901(4) 0.6870(3) 0.0312(2) 0.0552(15) Uani d . 1
H H3o 0.1689 0.6660 0.0578 0.066 Uiso calc R 1
O O4 0.5175(4) 0.6004(3) 0.3486(2) 0.0640(17) Uani d . 1
O O5 0.3812(4) 0.6416(3) 0.3877(2) 0.0539(14) Uani d . 1
O O6 0.7974(4) 0.6777(3) 0.4729(2) 0.0546(15) Uani d . 1
H H6o 0.8146 0.6500 0.4503 0.066 Uiso calc R 1
O O7 -0.0448(4) 0.6601(3) 0.1496(2) 0.0674(17) Uani d . 1
O O8 0.0947(4) 0.6236(3) 0.1129(2) 0.0501(14) Uani d . 1
O O9 -0.3112(4) 0.5615(3) 0.0284(2) 0.0572(15) Uani d . 1
H H9o -0.3323 0.5861 0.0526 0.069 Uiso calc R 1
O O10 0.0153(4) 0.6508(3) 0.3460(2) 0.0642(17) Uani d . 1
O O11 -0.1202(4) 0.6141(3) 0.3874(2) 0.0549(14) Uani d . 1
O O12 0.2954(4) 0.5736(3) 0.4702(2) 0.0570(15) Uani d . 1
H H12o 0.3139 0.5981 0.4452 0.068 Uiso calc R 1
O O1w 0.3132(4) 0.6078(2) 0.2823(2) 0.0671(16) Uani d . 1
H H1w1 0.2764 0.6383 0.2900 0.101 Uiso d . 1
H H1w2 0.2737 0.5739 0.2767 0.101 Uiso d . 1
O O2w 0.6646(4) 0.5842(2) 0.2178(2) 0.0553(14) Uani d . 1
H H2w1 0.6558 0.5917 0.1828 0.083 Uiso d . 1
H H2w2 0.6820 0.5434 0.2194 0.083 Uiso d . 1
O O3w -0.1876(4) 0.6436(2) 0.2818(2) 0.0644(15) Uani d . 1
H H3w1 -0.1932 0.6133 0.3064 0.097 Uiso d . 1
H H3w2 -0.2431 0.6484 0.2666 0.097 Uiso d . 1
O O4w 0.1654(4) 0.6654(2) 0.21659(19) 0.0522(13) Uani d . 1
H H4w1 0.1833 0.7054 0.2085 0.078 Uiso d . 1
H H4w2 0.1430 0.6505 0.1860 0.078 Uiso d . 1
N N1 0.6091(5) 0.4440(3) 0.3009(2) 0.0396(15) Uani d . 1
N N2 0.6211(5) 0.4496(3) 0.1865(2) 0.0404(16) Uani d . 1
N N3 0.3761(4) 0.4474(3) 0.3233(2) 0.0369(15) Uani d . 1
N N4 0.3885(5) 0.4228(3) 0.2113(2) 0.0457(17) Uani d . 1
N N5 0.1068(4) 0.8072(3) 0.2972(2) 0.0374(14) Uani d . 1
N N6 0.1201(5) 0.7998(4) 0.1825(2) 0.0420(17) Uani d . 1
N N7 -0.1281(5) 0.8022(3) 0.3202(2) 0.0398(16) Uani d . 1
N N8 -0.1135(5) 0.8279(3) 0.2076(2) 0.0479(18) Uani d . 1
C C1 0.5066(6) 0.6229(4) 0.1163(3) 0.046(3) Uani d . 1
C C2 0.4469(5) 0.6609(4) 0.0751(2) 0.0342(17) Uani d . 1
C C3 0.3459(5) 0.6543(4) 0.0731(3) 0.0392(17) Uani d . 1
H H3 0.3144 0.6251 0.0966 0.047 Uiso calc R 1
C C4 0.2901(5) 0.6919(4) 0.0352(3) 0.0413(19) Uani d . 1
C C5 0.3373(7) 0.7341(4) 0.0009(3) 0.055(2) Uani d . 1
H H5 0.3008 0.7592 -0.0239 0.066 Uiso calc R 1
C C6 0.4401(7) 0.7404(5) 0.0021(3) 0.054(2) Uani d . 1
H H6 0.4718 0.7691 -0.0218 0.065 Uiso calc R 1
C C7 0.4928(6) 0.7037(4) 0.0388(3) 0.051(3) Uani d . 1
H H7 0.5611 0.7074 0.0396 0.061 Uiso calc R 1
C C8 0.4730(7) 0.6334(4) 0.3845(3) 0.0417(18) Uani d . 1
C C9 0.5378(5) 0.6692(3) 0.4264(2) 0.0322(15) Uani d . 1
C C10 0.6383(5) 0.6559(4) 0.4291(3) 0.0371(17) Uani d . 1
H H10 0.6656 0.6246 0.4059 0.045 Uiso calc R 1
C C11 0.6979(5) 0.6896(4) 0.4667(3) 0.0393(19) Uani d . 1
C C12 0.6574(7) 0.7362(4) 0.5007(3) 0.051(2) Uani d . 1
H H12 0.6974 0.7596 0.5251 0.061 Uiso calc R 1
C C13 0.5574(7) 0.7484(4) 0.4986(2) 0.048(2) Uani d . 1
H H13 0.5300 0.7797 0.5218 0.058 Uiso calc R 1
C C14 0.4982(5) 0.7143(4) 0.4623(3) 0.043(3) Uani d . 1
H H14 0.4306 0.7219 0.4620 0.052 Uiso calc R 1
C C15 0.6200(5) 0.3882(3) 0.2725(3) 0.0351(16) Uani d . 1
C C16 0.6051(6) 0.4400(4) 0.3573(3) 0.048(2) Uani d . 1
H H16 0.5996 0.4782 0.3775 0.057 Uiso calc R 1
C C17 0.6085(6) 0.3833(4) 0.3868(3) 0.056(2) Uani d . 1
H H17 0.6047 0.3833 0.4258 0.068 Uiso calc R 1
C C18 0.6176(7) 0.3266(4) 0.3576(3) 0.053(2) Uani d . 1
H H18 0.6202 0.2875 0.3767 0.064 Uiso calc R 1
C C19 0.6228(5) 0.3282(3) 0.2989(3) 0.0409(18) Uani d . 1
C C20 0.6348(7) 0.2711(4) 0.2663(3) 0.054(2) Uani d . 1
H H20 0.6398 0.2314 0.2842 0.065 Uiso calc R 1
C C21 0.6392(6) 0.2738(4) 0.2102(4) 0.062(3) Uani d . 1
H H21 0.6434 0.2358 0.1896 0.074 Uiso calc R 1
C C22 0.6373(6) 0.3337(4) 0.1816(3) 0.0429(19) Uani d . 1
C C23 0.6440(6) 0.3400(5) 0.1222(3) 0.062(3) Uani d . 1
H H23 0.6524 0.3032 0.1004 0.074 Uiso calc R 1
C C24 0.6385(6) 0.3964(4) 0.0974(3) 0.058(2) Uani d . 1
H H24 0.6423 0.3997 0.0585 0.070 Uiso calc R 1
C C25 0.6268(6) 0.4524(5) 0.1312(3) 0.052(2) Uani d . 1
H H25 0.6229 0.4925 0.1137 0.062 Uiso calc R 1
C C26 0.6277(6) 0.3922(4) 0.2115(3) 0.0376(18) Uani d . 1
C C27 0.3694(5) 0.3864(4) 0.3057(3) 0.0395(17) Uani d . 1
C C28 0.3656(6) 0.4597(5) 0.3779(3) 0.053(2) Uani d . 1
H H28 0.3672 0.5024 0.3898 0.063 Uiso calc R 1
C C29 0.3523(7) 0.4110(5) 0.4183(3) 0.069(3) Uani d . 1
H H29 0.3448 0.4211 0.4561 0.083 Uiso calc R 1
C C30 0.3507(7) 0.3519(5) 0.4014(3) 0.067(3) Uani d . 1
H H30 0.3455 0.3195 0.4283 0.080 Uiso calc R 1
C C31 0.3565(6) 0.3338(4) 0.3445(3) 0.049(2) Uani d . 1
C C32 0.3557(7) 0.2712(4) 0.3249(4) 0.074(3) Uani d . 1
H H32 0.3511 0.2375 0.3505 0.089 Uiso calc R 1
C C33 0.3612(7) 0.2576(4) 0.2696(5) 0.076(3) Uani d . 1
H H33 0.3569 0.2149 0.2578 0.092 Uiso calc R 1
C C34 0.3736(6) 0.3078(4) 0.2289(4) 0.060(2) Uani d . 1
C C35 0.3800(8) 0.2967(5) 0.1709(4) 0.092(4) Uani d . 1
H H35 0.3783 0.2548 0.1570 0.110 Uiso calc R 1
C C36 0.3887(6) 0.3470(6) 0.1356(4) 0.080(4) Uani d . 1
H H36 0.3928 0.3399 0.0971 0.096 Uiso calc R 1
C C37 0.3915(6) 0.4095(4) 0.1563(3) 0.065(3) Uani d . 1
H H37 0.3956 0.4436 0.1310 0.078 Uiso calc R 1
C C38 0.3777(4) 0.3718(3) 0.2475(3) 0.0386(15) Uani d . 1
C C39 0.0025(6) 0.6260(4) 0.1153(3) 0.045(3) Uani d . 1
C C40 -0.0564(5) 0.5855(3) 0.0742(2) 0.0323(16) Uani d . 1
C C41 -0.1580(5) 0.5925(3) 0.0713(2) 0.0329(16) Uani d . 1
H H41 -0.1895 0.6226 0.0940 0.039 Uiso calc R 1
C C42 -0.2129(6) 0.5549(4) 0.0346(3) 0.0422(19) Uani d . 1
C C43 -0.1659(7) 0.5084(4) 0.0029(3) 0.048(2) Uani d . 1
H H43 -0.2024 0.4820 -0.0208 0.058 Uiso calc R 1
C C44 -0.0663(7) 0.5013(4) 0.0063(3) 0.050(2) Uani d . 1
H H44 -0.0358 0.4699 -0.0155 0.060 Uiso calc R 1
C C45 -0.0091(6) 0.5394(4) 0.0413(3) 0.047(2) Uani d . 1
H H45 0.0590 0.5343 0.0427 0.056 Uiso calc R 1
C C46 -0.0270(7) 0.6190(4) 0.3836(3) 0.0421(18) Uani d . 1
C C47 0.0380(5) 0.5856(3) 0.4270(2) 0.0331(15) Uani d . 1
C C48 0.1385(5) 0.5960(4) 0.4277(2) 0.0344(16) Uani d . 1
H H48 0.1670 0.6241 0.4020 0.041 Uiso calc R 1
C C49 0.1959(5) 0.5650(4) 0.4662(3) 0.0398(19) Uani d . 1
C C50 0.1533(6) 0.5218(4) 0.5034(3) 0.050(2) Uani d . 1
H H50 0.1926 0.5000 0.5291 0.061 Uiso calc R 1
C C51 0.0550(8) 0.5111(4) 0.5023(3) 0.059(3) Uani d . 1
H H51 0.0276 0.4819 0.5275 0.071 Uiso calc R 1
C C52 -0.0055(5) 0.5426(4) 0.4647(3) 0.041(2) Uani d . 1
H H52 -0.0732 0.5355 0.4645 0.049 Uiso calc R 1
C C53 0.1189(5) 0.8620(3) 0.2681(3) 0.0354(16) Uani d . 1
C C54 0.1021(6) 0.8111(4) 0.3523(3) 0.048(2) Uani d . 1
H H54 0.0951 0.7730 0.3725 0.058 Uiso calc R 1
C C55 0.1070(5) 0.8689(3) 0.3826(3) 0.0488(19) Uani d . 1
H H55 0.1041 0.8691 0.4216 0.059 Uiso calc R 1
C C56 0.1161(6) 0.9251(4) 0.3532(3) 0.055(2) Uani d . 1
H H56 0.1168 0.9644 0.3720 0.066 Uiso calc R 1
C C57 0.1247(5) 0.9234(3) 0.2939(3) 0.0410(17) Uani d . 1
C C58 0.1314(6) 0.9799(4) 0.2607(4) 0.061(2) Uani d . 1
H H58 0.1295 1.0201 0.2780 0.074 Uiso calc R 1
C C59 0.1403(6) 0.9767(4) 0.2050(4) 0.054(2) Uani d . 1
H H59 0.1500 1.0143 0.1845 0.065 Uiso calc R 1
C C60 0.1352(6) 0.9153(4) 0.1759(3) 0.047(2) Uani d . 1
C C61 0.1407(6) 0.9108(4) 0.1176(3) 0.057(2) Uani d . 1
H H61 0.1457 0.9476 0.0954 0.068 Uiso calc R 1
C C62 0.1385(6) 0.8491(5) 0.0934(3) 0.064(2) Uani d . 1
H H62 0.1463 0.8440 0.0549 0.076 Uiso calc R 1
C C63 0.1252(7) 0.7980(5) 0.1264(3) 0.054(2) Uani d . 1
H H63 0.1189 0.7579 0.1092 0.065 Uiso calc R 1
C C64 0.1251(5) 0.8592(4) 0.2070(3) 0.0346(16) Uani d . 1
C C65 -0.1325(5) 0.8657(4) 0.3035(3) 0.0372(17) Uani d . 1
C C66 -0.1377(6) 0.7913(4) 0.3747(3) 0.047(2) Uani d . 1
H H66 -0.1358 0.7485 0.3866 0.056 Uiso calc R 1
C C67 -0.1499(6) 0.8367(4) 0.4145(3) 0.056(2) Uani d . 1
H H67 -0.1572 0.8251 0.4520 0.068 Uiso calc R 1
C C68 -0.1515(6) 0.9015(5) 0.3986(3) 0.061(2) Uani d . 1
H H68 -0.1582 0.9343 0.4251 0.073 Uiso calc R 1
C C69 -0.1425(6) 0.9152(4) 0.3414(4) 0.052(2) Uani d . 1
C C70 -0.1442(7) 0.9809(4) 0.3197(5) 0.082(3) Uani d . 1
H H70 -0.1494 1.0151 0.3448 0.099 Uiso calc R 1
C C71 -0.1386(7) 0.9931(4) 0.2659(5) 0.082(3) Uani d . 1
H H71 -0.1401 1.0358 0.2538 0.098 Uiso calc R 1
C C72 -0.1303(6) 0.9424(4) 0.2245(4) 0.062(3) Uani d . 1
C C73 -0.1228(7) 0.9530(5) 0.1668(4) 0.084(3) Uani d . 1
H H73 -0.1246 0.9949 0.1529 0.101 Uiso calc R 1
C C74 -0.1127(8) 0.9021(6) 0.1305(4) 0.093(4) Uani d . 1
H H74 -0.1093 0.9083 0.0919 0.111 Uiso calc R 1
C C75 -0.1081(6) 0.8418(4) 0.1536(3) 0.064(2) Uani d . 1
H H75 -0.1003 0.8073 0.1290 0.077 Uiso calc R 1
C C76 -0.1258(5) 0.8778(3) 0.2434(3) 0.0431(17) Uani d . 1

loop_
_atom_site_aniso_label
_atom_site_aniso_U_11
_atom_site_aniso_U_22
_atom_site_aniso_U_33
_atom_site_aniso_U_12
_atom_site_aniso_U_13
_atom_site_aniso_U_23
Ba1 0.0455(2) 0.03149(19) 0.04046(19) 0.00140(19) -0.0028(2) 0.00268(16)
Ba2 0.0444(2) 0.03167(18) 0.03885(18) -0.00295(19) -0.0027(2) -0.00371(15)
O1 0.039(4) 0.093(4) 0.071(3) 0.007(3) 0.000(3) 0.045(3)
O2 0.036(4) 0.059(3) 0.053(3) 0.010(3) -0.005(2) 0.004(2)
O3 0.042(3) 0.082(4) 0.041(3) 0.001(3) -0.003(2) 0.004(3)
O4 0.050(4) 0.075(4) 0.066(4) 0.005(3) -0.010(3) -0.033(3)
O5 0.040(4) 0.068(3) 0.054(3) -0.006(3) -0.010(2) -0.001(2)
O6 0.045(3) 0.072(4) 0.047(3) -0.003(3) -0.004(2) -0.002(3)
O7 0.049(4) 0.087(4) 0.067(3) 0.001(3) -0.004(3) -0.039(3)
O8 0.038(4) 0.054(3) 0.058(3) -0.005(3) -0.001(2) 0.001(2)
O9 0.056(4) 0.074(4) 0.042(3) -0.005(3) -0.004(2) -0.005(3)
O10 0.065(4) 0.071(4) 0.057(3) 0.000(3) -0.005(3) 0.023(3)
O11 0.034(3) 0.069(3) 0.062(3) 0.009(3) 0.000(2) -0.004(3)
O12 0.041(3) 0.086(4) 0.044(3) -0.005(3) -0.006(2) 0.005(3)
O1w 0.045(3) 0.052(3) 0.105(4) 0.014(3) -0.015(3) -0.024(3)
O2w 0.054(4) 0.049(3) 0.064(3) -0.002(3) -0.015(2) -0.001(2)
O3w 0.057(4) 0.062(3) 0.074(3) -0.017(3) -0.020(3) 0.020(3)
O4w 0.054(3) 0.050(3) 0.053(3) 0.002(3) -0.012(2) -0.001(2)
N1 0.042(4) 0.036(3) 0.041(3) 0.005(3) -0.004(3) -0.003(2)
N2 0.044(4) 0.036(4) 0.041(3) 0.003(3) 0.000(3) 0.003(3)
N3 0.033(4) 0.039(4) 0.038(3) -0.006(3) 0.003(2) -0.002(3)
N4 0.035(4) 0.059(4) 0.043(3) 0.007(3) -0.003(2) -0.012(3)
N5 0.029(3) 0.040(3) 0.043(3) -0.005(3) -0.008(2) 0.001(2)
N6 0.047(4) 0.041(4) 0.038(3) -0.004(4) -0.003(3) -0.001(3)
N7 0.043(4) 0.039(4) 0.037(3) 0.000(3) -0.003(3) 0.004(3)
N8 0.030(4) 0.073(5) 0.041(3) -0.002(4) -0.007(3) 0.017(3)
C1 0.056(8) 0.043(5) 0.038(4) -0.008(4) -0.002(3) 0.002(4)
C2 0.036(5) 0.038(4) 0.029(3) 0.004(3) 0.004(2) -0.001(3)
C3 0.042(5) 0.041(4) 0.035(3) 0.003(3) 0.003(3) -0.004(3)
C4 0.044(5) 0.053(5) 0.027(3) 0.002(4) 0.003(3) -0.004(3)
C5 0.062(7) 0.061(5) 0.042(4) 0.004(4) -0.008(3) 0.011(4)
C6 0.049(6) 0.068(5) 0.046(4) -0.011(4) 0.006(3) 0.021(4)
C7 0.057(7) 0.047(5) 0.048(4) -0.010(4) 0.007(3) -0.005(4)
C8 0.043(5) 0.044(4) 0.038(3) -0.010(4) -0.007(4) 0.005(3)
C9 0.030(4) 0.037(4) 0.030(3) 0.000(3) 0.001(3) 0.008(3)
C10 0.043(5) 0.036(4) 0.032(3) -0.004(3) 0.008(3) 0.007(3)
C11 0.032(4) 0.056(5) 0.031(3) -0.004(3) 0.006(3) 0.009(3)
C12 0.059(6) 0.054(5) 0.039(4) -0.009(4) -0.004(3) -0.006(3)
C13 0.048(6) 0.057(5) 0.040(4) 0.008(4) 0.003(3) -0.009(3)
C14 0.043(7) 0.051(5) 0.035(4) 0.008(4) 0.002(2) 0.005(4)
C15 0.008(4) 0.041(4) 0.056(4) 0.004(3) 0.002(3) 0.002(3)
C16 0.043(5) 0.057(5) 0.042(3) 0.001(4) -0.007(3) -0.004(3)
C17 0.048(5) 0.073(5) 0.048(4) -0.001(4) -0.007(3) 0.015(4)
C18 0.040(5) 0.053(5) 0.067(5) 0.005(4) -0.008(4) 0.021(4)
C19 0.019(4) 0.040(4) 0.064(4) 0.008(3) -0.006(3) 0.009(3)
C20 0.035(5) 0.034(4) 0.093(6) 0.007(4) -0.001(4) 0.008(4)
C21 0.044(5) 0.041(5) 0.101(7) 0.010(4) -0.012(5) -0.032(5)
C22 0.023(4) 0.044(4) 0.062(4) 0.001(3) 0.003(3) -0.013(4)
C23 0.048(6) 0.074(6) 0.064(5) 0.008(5) -0.013(4) -0.038(5)
C24 0.054(6) 0.076(6) 0.044(4) -0.001(5) 0.001(3) -0.012(4)
C25 0.051(5) 0.057(5) 0.048(4) 0.006(5) 0.005(3) -0.003(4)
C26 0.036(4) 0.033(4) 0.044(3) 0.005(3) 0.001(3) -0.010(3)
C27 0.029(4) 0.041(4) 0.049(4) 0.000(3) 0.001(3) -0.004(3)
C28 0.057(5) 0.061(5) 0.040(4) -0.013(5) 0.004(3) -0.010(4)
C29 0.062(6) 0.110(7) 0.035(4) -0.016(5) 0.003(4) 0.008(4)
C30 0.067(6) 0.075(6) 0.058(5) 0.001(5) 0.001(4) 0.027(5)
C31 0.023(5) 0.047(5) 0.076(5) -0.003(3) 0.001(4) 0.002(4)
C32 0.049(6) 0.049(5) 0.124(8) -0.011(4) 0.011(5) 0.011(5)
C33 0.046(6) 0.034(4) 0.149(10) -0.003(4) 0.011(6) -0.026(5)
C34 0.029(5) 0.050(4) 0.100(6) 0.002(4) -0.007(4) -0.037(5)
C35 0.043(7) 0.111(9) 0.122(9) 0.002(7) -0.010(6) -0.084(7)
C36 0.015(5) 0.157(12) 0.068(6) 0.004(6) 0.002(4) -0.065(7)
C37 0.035(5) 0.112(7) 0.049(4) 0.008(5) -0.009(3) -0.030(5)
C38 0.017(3) 0.040(3) 0.058(4) -0.001(2) -0.007(3) -0.006(4)
C39 0.054(8) 0.042(5) 0.039(4) -0.009(3) -0.007(3) 0.008(4)
C40 0.030(4) 0.035(4) 0.032(3) -0.009(3) 0.003(2) 0.001(3)
C41 0.039(4) 0.033(4) 0.027(3) -0.003(3) 0.001(2) -0.001(3)
C42 0.047(5) 0.051(5) 0.029(3) -0.005(4) -0.007(3) 0.008(3)
C43 0.057(6) 0.054(5) 0.034(4) -0.010(4) 0.000(3) -0.015(3)
C44 0.059(6) 0.046(4) 0.045(4) 0.000(4) 0.009(3) -0.013(3)
C45 0.048(6) 0.054(5) 0.038(4) -0.003(4) 0.004(3) -0.001(4)
C46 0.052(5) 0.032(4) 0.043(4) 0.008(4) -0.005(4) -0.004(3)
C47 0.028(4) 0.034(4) 0.038(3) 0.001(3) 0.002(3) -0.008(3)
C48 0.040(5) 0.036(4) 0.027(3) -0.002(3) 0.002(3) 0.000(3)
C49 0.032(4) 0.055(5) 0.032(3) 0.000(3) -0.003(3) -0.010(3)
C50 0.050(6) 0.062(5) 0.040(4) 0.001(4) -0.011(3) 0.014(4)
C51 0.075(8) 0.056(5) 0.046(4) -0.017(5) 0.003(4) 0.013(4)
C52 0.033(6) 0.051(5) 0.038(4) -0.004(4) 0.009(2) 0.012(4)
C53 0.040(4) 0.026(3) 0.041(3) -0.003(3) -0.009(3) 0.002(3)
C54 0.042(5) 0.062(5) 0.041(4) -0.007(4) -0.007(3) -0.002(3)
C55 0.037(5) 0.062(5) 0.048(3) 0.000(4) -0.010(3) -0.011(3)
C56 0.036(5) 0.056(6) 0.072(5) -0.001(4) -0.011(4) -0.023(4)
C57 0.021(4) 0.036(4) 0.066(4) 0.003(3) -0.008(3) -0.003(3)
C58 0.040(5) 0.038(4) 0.107(7) -0.006(4) -0.006(5) -0.015(4)
C59 0.051(5) 0.028(4) 0.083(5) 0.001(4) 0.007(4) 0.015(4)
C60 0.036(5) 0.046(5) 0.058(4) -0.005(4) 0.001(3) 0.014(3)
C61 0.038(5) 0.059(5) 0.073(5) -0.005(4) 0.003(4) 0.020(4)
C62 0.047(5) 0.101(7) 0.043(4) -0.015(5) 0.004(3) 0.019(4)
C63 0.058(6) 0.061(5) 0.045(4) -0.006(5) 0.000(4) -0.004(4)
C64 0.016(4) 0.038(4) 0.050(3) -0.002(3) -0.001(3) -0.001(3)
C65 0.019(4) 0.041(4) 0.052(4) 0.001(3) -0.008(3) 0.003(3)
C66 0.042(5) 0.061(5) 0.038(4) 0.012(4) 0.000(3) 0.010(4)
C67 0.050(5) 0.078(6) 0.042(4) 0.005(4) -0.003(3) -0.002(4)
C68 0.045(5) 0.071(6) 0.068(5) -0.006(4) 0.002(4) -0.027(5)
C69 0.034(5) 0.040(4) 0.083(6) 0.004(4) 0.000(4) -0.010(4)
C70 0.050(7) 0.037(5) 0.159(10) -0.009(4) 0.012(6) -0.007(6)
C71 0.042(6) 0.042(4) 0.160(11) 0.012(4) -0.001(7) 0.024(6)
C72 0.025(5) 0.055(5) 0.107(7) 0.003(4) -0.008(4) 0.040(5)
C73 0.033(6) 0.099(8) 0.120(8) -0.001(6) -0.005(6) 0.078(7)
C74 0.043(6) 0.166(13) 0.069(6) -0.013(8) -0.015(5) 0.069(7)
C75 0.039(5) 0.107(7) 0.047(4) -0.010(5) -0.002(3) 0.011(4)
C76 0.021(3) 0.050(4) 0.059(4) 0.005(3) 0.000(3) 0.020(4)

loop_
_atom_type_symbol
_atom_type_description
_atom_type_scat_dispersion_real
_atom_type_scat_dispersion_imag
_atom_type_scat_source
C C 0.0033 0.0016 'International Tables Vol C Tables 4.2.6.8 and 6.1.1.4'
H H 0.0000 0.0000 'International Tables Vol C Tables 4.2.6.8 and 6.1.1.4'
N N 0.0061 0.0033 'International Tables Vol C Tables 4.2.6.8 and 6.1.1.4'
O O 0.0106 0.0060 'International Tables Vol C Tables 4.2.6.8 and 6.1.1.4'
Ba Ba -0.3244 2.2819 'International Tables Vol C Tables 4.2.6.8 and 6.1.1.4'

loop_
_geom_angle_atom_site_label_1
_geom_angle_atom_site_label_2
_geom_angle_atom_site_label_3
_geom_angle
_geom_angle_publ_flag
O1 Ba1 O4 126.8(2) n
O1 Ba1 O1w 87.1(2) n
O1 Ba1 N1 133.4(2) n
O1 Ba1 N2 81.0(2) n
O1 Ba1 N3 139.8(2) n
O1 Ba1 N4 89.9(2) n
O1 Ba1 O2w 71.3(2) n
O4 Ba1 O1w 73.0(2) n
O4 Ba1 O2w 84.3(2) n
O4 Ba1 N1 81.4(2) n
O4 Ba1 N2 124.7(2) n
O4 Ba1 N3 85.2(2) n
O4 Ba1 N4 141.6(2) n
O1w Ba1 O2w 129.5(2) n
O1w Ba1 N1 139.4(2) n
O1w Ba1 N2 162.2(2) n
O1w Ba1 N3 79.7(2) n
O1w Ba1 N4 101.7(2) n
O2w Ba1 N1 76.8(2) n
O2w Ba1 N2 58.5(2) n
O2w Ba1 N3 143.5(2) n
O2w Ba1 N4 122.6(2) n
N1 Ba1 N2 53.30(10) n
N1 Ba1 N3 67.1(2) n
N1 Ba1 N4 79.5(2) n
N2 Ba1 N3 101.1(2) n
N2 Ba1 N4 65.4(2) n
N3 Ba1 N4 56.7(2) n
O7 Ba2 O10 127.8(2) n
O7 Ba2 O4w 72.5(2) n
O7 Ba2 O3w 88.4(2) n
O7 Ba2 N5 132.9(2) n
O7 Ba2 N6 80.0(2) n
O7 Ba2 N7 138.6(2) n
O7 Ba2 N8 88.8(2) n
O10 Ba2 O3w 72.0(2) n
O10 Ba2 O4w 83.7(2) n
O10 Ba2 N5 81.8(2) n
O10 Ba2 N6 125.1(2) n
O10 Ba2 N7 85.0(2) n
O10 Ba2 N8 141.7(2) n
O3w Ba2 O4w 129.6(2) n
O3w Ba2 N5 138.5(2) n
O3w Ba2 N6 162.90(10) n
O3w Ba2 N7 78.1(2) n
O3w Ba2 N8 101.9(2) n
O4w Ba2 N5 76.6(2) n
O4w Ba2 N6 58.6(2) n
O4w Ba2 N7 143.9(2) n
O4w Ba2 N8 123.1(2) n
N5 Ba2 N6 53.5(2) n
N5 Ba2 N7 67.9(2) n
N5 Ba2 N8 79.3(2) n
N6 Ba2 N7 102.4(2) n
N6 Ba2 N8 65.6(2) n
N7 Ba2 N8 57.0(2) n
C1 O1 Ba1 141.6(5) ?
C4 O3 H3o 109.5 ?
C8 O4 Ba1 137.4(6) ?
C11 O6 H6o 109.5 ?
C39 O7 Ba2 140.5(5) ?
C42 O9 H9o 109.5 ?
C46 O10 Ba2 139.6(6) ?
C49 O12 H12o 109.5 ?
Ba1 O1w H1w1 162 ?
Ba1 O1w H1w2 92 ?
H1w1 O1w H1w2 106 ?
Ba1 O2w H2w1 103 ?
Ba1 O2w H2w2 85 ?
H2w1 O2w H2w2 105 ?
Ba2 O3w H3w1 130 ?
Ba2 O3w H3w2 123 ?
H3w1 O3w H3w2 107 ?
Ba2 O4w H4w1 90 ?
Ba2 O4w H4w2 92 ?
H4w1 O4w H4w2 105 ?
C16 N1 C15 117.0(6) ?
C16 N1 Ba1 113.9(5) ?
C15 N1 Ba1 116.9(4) ?
C25 N2 C26 118.7(7) ?
C25 N2 Ba1 120.7(5) ?
C26 N2 Ba1 110.3(4) ?
C28 N3 C27 118.7(7) ?
C28 N3 Ba1 119.5(5) ?
C27 N3 Ba1 118.5(4) ?
C37 N4 C38 117.4(7) ?
C37 N4 Ba1 120.0(6) ?
C38 N4 Ba1 118.5(4) ?
C54 N5 C53 118.0(6) ?
C54 N5 Ba2 113.3(5) ?
C53 N5 Ba2 117.1(4) ?
C63 N6 C64 116.8(7) ?
C63 N6 Ba2 121.7(5) ?
C64 N6 Ba2 109.8(4) ?
C66 N7 C65 116.3(7) ?
C66 N7 Ba2 120.3(5) ?
C65 N7 Ba2 118.8(4) ?
C75 N8 C76 117.0(7) ?
C75 N8 Ba2 120.3(6) ?
C76 N8 Ba2 118.2(4) ?
O2 C1 O1 124.4(8) ?
O2 C1 C2 119.9(8) ?
O1 C1 C2 115.7(7) ?
C3 C2 C7 119.2(7) ?
C3 C2 C1 120.5(7) ?
C7 C2 C1 120.2(7) ?
C2 C3 C4 120.0(7) ?
C2 C3 H3 120.0 ?
C4 C3 H3 120.0 ?
C5 C4 O3 118.3(8) ?
C5 C4 C3 119.2(7) ?
O3 C4 C3 122.5(7) ?
C4 C5 C6 121.2(8) ?
C4 C5 H5 119.4 ?
C6 C5 H5 119.4 ?
C7 C6 C5 118.9(8) ?
C7 C6 H6 120.6 ?
C5 C6 H6 120.6 ?
C6 C7 C2 121.5(8) ?
C6 C7 H7 119.2 ?
C2 C7 H7 119.2 ?
O4 C8 O5 126.3(7) ?
O4 C8 C9 115.9(8) ?
O5 C8 C9 117.7(7) ?
C14 C9 C10 119.2(7) ?
C14 C9 C8 120.8(7) ?
C10 C9 C8 120.0(7) ?
C9 C10 C11 120.0(7) ?
C9 C10 H10 120.0 ?
C11 C10 H10 120.0 ?
C12 C11 O6 117.0(8) ?
C12 C11 C10 119.9(7) ?
O6 C11 C10 123.1(8) ?
C11 C12 C13 119.9(8) ?
C11 C12 H12 120.0 ?
C13 C12 H12 120.0 ?
C14 C13 C12 120.2(7) ?
C14 C13 H13 119.9 ?
C12 C13 H13 119.9 ?
C13 C14 C9 120.7(7) ?
C13 C14 H14 119.6 ?
C9 C14 H14 119.6 ?
N1 C15 C19 122.7(6) ?
N1 C15 C26 117.3(7) ?
C19 C15 C26 119.9(7) ?
N1 C16 C17 124.2(7) ?
N1 C16 H16 117.9 ?
C17 C16 H16 117.9 ?
C18 C17 C16 118.7(7) ?
C18 C17 H17 120.7 ?
C16 C17 H17 120.7 ?
C17 C18 C19 119.4(8) ?
C17 C18 H18 120.3 ?
C19 C18 H18 120.3 ?
C15 C19 C18 118.0(7) ?
C15 C19 C20 119.8(6) ?
C18 C19 C20 122.1(7) ?
C21 C20 C19 121.0(7) ?
C21 C20 H20 119.5 ?
C19 C20 H20 119.5 ?
C20 C21 C22 121.1(7) ?
C20 C21 H21 119.5 ?
C22 C21 H21 119.5 ?
C26 C22 C21 120.8(6) ?
C26 C22 C23 115.3(7) ?
C21 C22 C23 123.9(8) ?
C24 C23 C22 121.8(8) ?
C24 C23 H23 119.1 ?
C22 C23 H23 119.1 ?
C23 C24 C25 118.6(7) ?
C23 C24 H24 120.7 ?
C25 C24 H24 120.7 ?
N2 C25 C24 122.3(8) ?
N2 C25 H25 118.8 ?
C24 C25 H25 118.8 ?
N2 C26 C22 123.2(6) ?
N2 C26 C15 119.4(7) ?
C22 C26 C15 117.4(7) ?
N3 C27 C38 120.1(7) ?
N3 C27 C31 121.6(6) ?
C38 C27 C31 118.2(7) ?
N3 C28 C29 122.9(8) ?
N3 C28 H28 118.5 ?
C29 C28 H28 118.5 ?
C30 C29 C28 118.1(8) ?
C30 C29 H29 120.9 ?
C28 C29 H29 120.9 ?
C29 C30 C31 123.5(8) ?
C29 C30 H30 118.2 ?
C31 C30 H30 118.2 ?
C32 C31 C30 125.2(8) ?
C32 C31 C27 119.8(8) ?
C30 C31 C27 114.9(8) ?
C33 C32 C31 121.8(8) ?
C33 C32 H32 119.1 ?
C31 C32 H32 119.1 ?
C32 C33 C34 121.0(8) ?
C32 C33 H33 119.5 ?
C34 C33 H33 119.5 ?
C38 C34 C35 117.8(9) ?
C38 C34 C33 118.6(7) ?
C35 C34 C33 123.6(8) ?
C36 C35 C34 119.5(10) ?
C36 C35 H35 120.2 ?
C34 C35 H35 120.2 ?
C35 C36 C37 120.3(8) ?
C35 C36 H36 119.8 ?
C37 C36 H36 119.8 ?
N4 C37 C36 122.6(8) ?
N4 C37 H37 118.7 ?
C36 C37 H37 118.7 ?
N4 C38 C34 122.3(7) ?
N4 C38 C27 117.2(6) ?
C34 C38 C27 120.5(7) ?
O8 C39 O7 124.1(8) ?
O8 C39 C40 118.3(8) ?
O7 C39 C40 117.5(7) ?
C41 C40 C45 120.0(7) ?
C41 C40 C39 119.8(7) ?
C45 C40 C39 120.1(7) ?
C40 C41 C42 120.4(7) ?
C40 C41 H41 119.8 ?
C42 C41 H41 119.8 ?
O9 C42 C43 118.0(8) ?
O9 C42 C41 122.8(8) ?
C43 C42 C41 119.3(7) ?
C44 C43 C42 120.1(8) ?
C44 C43 H43 119.9 ?
C42 C43 H43 119.9 ?
C43 C44 C45 122.0(8) ?
C43 C44 H44 119.0 ?
C45 C44 H44 119.0 ?
C44 C45 C40 118.1(8) ?
C44 C45 H45 120.9 ?
C40 C45 H45 120.9 ?
O10 C46 O11 123.3(7) ?
O10 C46 C47 117.4(8) ?
O11 C46 C47 119.3(7) ?
C48 C47 C52 120.6(7) ?
C48 C47 C46 120.5(7) ?
C52 C47 C46 118.9(7) ?
C49 C48 C47 119.9(7) ?
C49 C48 H48 120.1 ?
C47 C48 H48 120.1 ?
C48 C49 O12 123.3(8) ?
C48 C49 C50 119.7(7) ?
O12 C49 C50 116.9(7) ?
C51 C50 C49 120.4(7) ?
C51 C50 H50 119.8 ?
C49 C50 H50 119.8 ?
C50 C51 C52 121.4(8) ?
C50 C51 H51 119.3 ?
C52 C51 H51 119.3 ?
C51 C52 C47 118.0(7) ?
C51 C52 H52 121.0 ?
C47 C52 H52 121.0 ?
N5 C53 C57 122.9(6) ?
N5 C53 C64 119.3(7) ?
C57 C53 C64 117.8(7) ?
N5 C54 C55 124.3(7) ?
N5 C54 H54 117.8 ?
C55 C54 H54 117.8 ?
C56 C55 C54 118.0(7) ?
C56 C55 H55 121.0 ?
C54 C55 H55 121.0 ?
C55 C56 C57 119.9(8) ?
C55 C56 H56 120.1 ?
C57 C56 H56 120.1 ?
C53 C57 C58 120.3(6) ?
C53 C57 C56 116.8(7) ?
C58 C57 C56 122.8(7) ?
C59 C58 C57 121.3(7) ?
C59 C58 H58 119.3 ?
C57 C58 H58 119.3 ?
C58 C59 C60 121.0(7) ?
C58 C59 H59 119.5 ?
C60 C59 H59 119.5 ?
C64 C60 C61 118.8(8) ?
C64 C60 C59 119.1(6) ?
C61 C60 C59 122.1(8) ?
C60 C61 C62 118.0(8) ?
C60 C61 H61 121.0 ?
C62 C61 H61 121.0 ?
C63 C62 C61 119.1(7) ?
C63 C62 H62 120.5 ?
C61 C62 H62 120.5 ?
C62 C63 N6 125.0(9) ?
C62 C63 H63 117.5 ?
N6 C63 H63 117.5 ?
N6 C64 C60 122.2(6) ?
N6 C64 C53 117.4(7) ?
C60 C64 C53 120.3(7) ?
C69 C65 N7 121.9(6) ?
C69 C65 C76 121.5(7) ?
N7 C65 C76 116.6(7) ?
N7 C66 C67 125.6(8) ?
N7 C66 H66 117.2 ?
C67 C66 H66 117.2 ?
C66 C67 C68 119.0(7) ?
C66 C67 H67 120.5 ?
C68 C67 H67 120.5 ?
C67 C68 C69 117.3(8) ?
C67 C68 H68 121.4 ?
C69 C68 H68 121.4 ?
C65 C69 C68 119.9(8) ?
C65 C69 C70 117.9(8) ?
C68 C69 C70 122.2(8) ?
C71 C70 C69 121.7(9) ?
C71 C70 H70 119.1 ?
C69 C70 H70 119.1 ?
C70 C71 C72 122.1(8) ?
C70 C71 H71 119.0 ?
C72 C71 H71 119.0 ?
C73 C72 C76 117.4(9) ?
C73 C72 C71 124.2(8) ?
C76 C72 C71 118.4(7) ?
C74 C73 C72 120.4(9) ?
C74 C73 H73 119.8 ?
C72 C73 H73 119.8 ?
C75 C74 C73 117.1(8) ?
C75 C74 H74 121.5 ?
C73 C74 H74 121.5 ?
N8 C75 C74 126.1(9) ?
N8 C75 H75 117.0 ?
C74 C75 H75 117.0 ?
N8 C76 C72 122.0(7) ?
N8 C76 C65 119.7(6) ?
C72 C76 C65 118.3(7) ?

loop_
_geom_bond_atom_site_label_1
_geom_bond_atom_site_label_2
_geom_bond_distance
_geom_bond_publ_flag
Ba1 O1 2.632(5) yes
Ba1 O4 2.670(5) yes
Ba1 O1w 2.696(5) yes
Ba1 O2w 2.865(5) yes
Ba1 N1 2.927(6) yes
Ba1 N2 3.152(7) yes
Ba1 N3 2.870(6) yes
Ba1 N4 2.863(6) yes
Ba2 O7 2.630(5) yes
Ba2 O10 2.665(5) yes
Ba2 O3w 2.694(5) yes
Ba2 O4w 2.889(5) yes
Ba2 N5 2.919(6) yes
Ba2 N6 3.157(7) yes
Ba2 N7 2.869(6) yes
Ba2 N8 2.876(6) yes
C1 O1 1.267(9) ?
C1 O2 1.251(9) ?
O3 C4 1.362(8) ?
O3 H3o 0.8200 ?
C8 O4 1.251(9) ?
C8 O5 1.259(10) ?
O6 C11 1.379(8) ?
O6 H6o 0.8200 ?
C39 O7 1.256(9) ?
C39 O8 1.253(8) ?
O9 C42 1.347(8) ?
O9 H9o 0.8200 ?
C46 O10 1.250(9) ?
C46 O11 1.272(10) ?
O12 C49 1.364(7) ?
O12 H12o 0.8200 ?
O1w H1w1 0.83 ?
O1w H1w2 0.89 ?
O2w H2w1 0.85 ?
O2w H2w2 0.88 ?
O3w H3w1 0.86 ?
O3w H3w2 0.84 ?
O4w H4w1 0.89 ?
O4w H4w2 0.85 ?
N1 C16 1.346(8) ?
N1 C15 1.349(9) ?
N2 C25 1.322(9) ?
N2 C26 1.333(10) ?
N3 C28 1.333(9) ?
N3 C27 1.336(10) ?
N4 C37 1.339(9) ?
N4 C38 1.372(8) ?
N5 C54 1.317(8) ?
N5 C53 1.341(8) ?
N6 C63 1.338(9) ?
N6 C64 1.363(10) ?
N7 C66 1.324(9) ?
N7 C65 1.378(10) ?
N8 C75 1.320(9) ?
N8 C76 1.351(9) ?
C1 C2 1.497(10) ?
C2 C3 1.378(9) ?
C2 C7 1.385(9) ?
C3 C4 1.411(10) ?
C3 H3 0.9300 ?
C4 C5 1.358(10) ?
C5 C6 1.400(13) ?
C5 H5 0.9300 ?
C6 C7 1.362(11) ?
C6 H6 0.9300 ?
C7 H7 0.9300 ?
C8 C9 1.523(10) ?
C9 C14 1.377(9) ?
C9 C10 1.391(10) ?
C10 C11 1.394(10) ?
C10 H10 0.9300 ?
C11 C12 1.375(11) ?
C12 C13 1.380(13) ?
C12 H12 0.9300 ?
C13 C14 1.375(10) ?
C13 H13 0.9300 ?
C14 H14 0.9300 ?
C15 C19 1.395(9) ?
C15 C26 1.458(9) ?
C16 C17 1.370(10) ?
C16 H16 0.9300 ?
C17 C18 1.369(11) ?
C17 H17 0.9300 ?
C18 C19 1.401(10) ?
C18 H18 0.9300 ?
C19 C20 1.425(10) ?
C20 C21 1.339(11) ?
C20 H20 0.9300 ?
C21 C22 1.415(11) ?
C21 H21 0.9300 ?
C22 C26 1.412(10) ?
C22 C23 1.424(10) ?
C23 C24 1.312(12) ?
C23 H23 0.9300 ?
C24 C25 1.422(11) ?
C24 H24 0.9300 ?
C25 H25 0.9300 ?
C27 C38 1.422(9) ?
C27 C31 1.440(11) ?
C28 C29 1.407(11) ?
C28 H28 0.9300 ?
C29 C30 1.288(12) ?
C29 H29 0.9300 ?
C30 C31 1.410(11) ?
C30 H30 0.9300 ?
C31 C32 1.378(12) ?
C32 C33 1.348(12) ?
C32 H32 0.9300 ?
C33 C34 1.434(12) ?
C33 H33 0.9300 ?
C34 C38 1.400(9) ?
C34 C35 1.402(12) ?
C35 C36 1.346(14) ?
C35 H35 0.9300 ?
C36 C37 1.386(13) ?
C36 H36 0.9300 ?
C37 H37 0.9300 ?
C39 C40 1.515(10) ?
C40 C41 1.388(9) ?
C40 C45 1.394(9) ?
C41 C42 1.389(9) ?
C41 H41 0.9300 ?
C42 C43 1.378(10) ?
C43 C44 1.361(13) ?
C43 H43 0.9300 ?
C44 C45 1.385(10) ?
C44 H44 0.9300 ?
C45 H45 0.9300 ?
C46 C47 1.525(10) ?
C47 C48 1.380(9) ?
C47 C52 1.395(9) ?
C48 C49 1.364(9) ?
C48 H48 0.9300 ?
C49 C50 1.385(10) ?
C50 C51 1.351(13) ?
C50 H50 0.9300 ?
C51 C52 1.379(10) ?
C51 H51 0.9300 ?
C52 H52 0.9300 ?
C53 C57 1.415(9) ?
C53 C64 1.458(9) ?
C54 C55 1.400(9) ?
C54 H54 0.9300 ?
C55 C56 1.364(11) ?
C55 H55 0.9300 ?
C56 C57 1.418(10) ?
C56 H56 0.9300 ?
C57 C58 1.417(9) ?
C58 C59 1.334(11) ?
C58 H58 0.9300 ?
C59 C60 1.449(11) ?
C59 H59 0.9300 ?
C60 C64 1.387(11) ?
C60 C61 1.394(10) ?
C61 C62 1.404(13) ?
C61 H61 0.9300 ?
C62 C63 1.332(11) ?
C62 H62 0.9300 ?
C63 H63 0.9300 ?
C65 C69 1.374(10) ?
C65 C76 1.454(9) ?
C66 C67 1.347(10) ?
C66 H66 0.9300 ?
C67 C68 1.396(12) ?
C67 H67 0.9300 ?
C68 C69 1.399(11) ?
C68 H68 0.9300 ?
C69 C70 1.456(12) ?
C70 C71 1.310(13) ?
C70 H70 0.9300 ?
C71 C72 1.446(12) ?
C71 H71 0.9300 ?
C72 C73 1.396(11) ?
C72 C76 1.413(10) ?
C73 C74 1.371(14) ?
C73 H73 0.9300 ?
C74 C75 1.367(13) ?
C74 H74 0.9300 ?
C75 H75 0.9300 ?

loop_
_geom_hbond_atom_site_label_D
_geom_hbond_atom_site_label_H
_geom_hbond_atom_site_label_A
_geom_hbond_site_symmetry_A
_geom_hbond_distance_DH
_geom_hbond_distance_HA
_geom_hbond_distance_DA
_geom_hbond_angle_DHA
_geom_hbond_publ_flag
O3 H3o O8 . 0.82 1.87 2.682(8) 168 yes
O6 H6o O11 1_655 0.82 1.89 2.670(8) 158 yes
O9 H9o O2 1_455 0.82 1.90 2.698(7) 165 yes
O12 H12o O5 . 0.82 1.88 2.684(8) 167 yes
O1w H1w1 O4w . 0.83 2.37 2.809(6) 114 yes
O2w H2w1 O2 . 0.85 1.94 2.760(7) 161 yes
O3w H3w2 O2w 1_455 0.84 2.17 2.804(6) 133 yes
O4w H4w2 O8 . 0.85 1.94 2.787(7) 175 yes

loop_
_geom_torsion_atom_site_label_1
_geom_torsion_atom_site_label_2
_geom_torsion_atom_site_label_3
_geom_torsion_atom_site_label_4
_geom_torsion
O4 Ba1 O1 C1 60.9(9)
O1w Ba1 O1 C1 127.1(9)
N4 Ba1 O1 C1 -131.1(9)
O2w Ba1 O1 C1 -6.4(9)
N3 Ba1 O1 C1 -162.6(8)
N1 Ba1 O1 C1 -55.8(10)
N2 Ba1 O1 C1 -66.1(9)
O1 Ba1 O4 C8 80.5(8)
O1w Ba1 O4 C8 7.7(8)
N4 Ba1 O4 C8 -79.9(8)
O2w Ba1 O4 C8 142.0(8)
N3 Ba1 O4 C8 -73.0(8)
N1 Ba1 O4 C8 -140.5(8)
N2 Ba1 O4 C8 -173.2(7)
O10 Ba2 O7 C39 -54.9(9)
O3w Ba2 O7 C39 -120.6(8)
N7 Ba2 O7 C39 169.6(7)
N8 Ba2 O7 C39 137.5(8)
O4w Ba2 O7 C39 12.1(8)
N5 Ba2 O7 C39 63.3(9)
N6 Ba2 O7 C39 72.1(8)
O7 Ba2 O10 C46 -82.4(8)
O3w Ba2 O10 C46 -9.1(8)
N7 Ba2 O10 C46 69.9(8)
N8 Ba2 O10 C46 77.4(9)
O4w Ba2 O10 C46 -144.4(8)
N5 Ba2 O10 C46 138.3(8)
N6 Ba2 O10 C46 171.6(7)
O1 Ba1 N1 C16 167.2(5)
O4 Ba1 N1 C16 33.6(5)
O1w Ba1 N1 C16 -17.2(6)
N4 Ba1 N1 C16 -113.0(5)
O2w Ba1 N1 C16 119.6(5)
N3 Ba1 N1 C16 -54.9(5)
N2 Ba1 N1 C16 179.9(6)
O1 Ba1 N1 C15 -51.4(6)
O4 Ba1 N1 C15 174.9(5)
O1w Ba1 N1 C15 124.1(5)
N4 Ba1 N1 C15 28.3(5)
O2w Ba1 N1 C15 -99.0(5)
N3 Ba1 N1 C15 86.5(5)
N2 Ba1 N1 C15 -38.7(4)
O1 Ba1 N2 C25 -9.3(6)
O4 Ba1 N2 C25 -138.2(6)
O1w Ba1 N2 C25 39.0(10)
N4 Ba1 N2 C25 84.8(6)
O2w Ba1 N2 C25 -82.9(6)
N3 Ba1 N2 C25 129.9(6)
N1 Ba1 N2 C25 -180.0(7)
O1 Ba1 N2 C26 -153.9(5)
O4 Ba1 N2 C26 77.2(6)
O1w Ba1 N2 C26 -105.6(7)
N4 Ba1 N2 C26 -59.8(5)
O2w Ba1 N2 C26 132.5(5)
N3 Ba1 N2 C26 -14.7(5)
N1 Ba1 N2 C26 35.4(4)
O1 Ba1 N3 C28 -138.6(6)
O4 Ba1 N3 C28 7.8(6)
O1w Ba1 N3 C28 -65.8(6)
N4 Ba1 N3 C28 -177.3(7)
O2w Ba1 N3 C28 81.4(7)
N1 Ba1 N3 C28 90.4(6)
N2 Ba1 N3 C28 132.3(6)
O1 Ba1 N3 C27 62.0(7)
O4 Ba1 N3 C27 -151.6(6)
O1w Ba1 N3 C27 134.9(6)
N4 Ba1 N3 C27 23.3(5)
O2w Ba1 N3 C27 -77.9(6)
N1 Ba1 N3 C27 -69.0(5)
N2 Ba1 N3 C27 -27.1(5)
O1 Ba1 N4 C37 22.6(6)
O4 Ba1 N4 C37 -173.0(5)
O1w Ba1 N4 C37 109.6(6)
O2w Ba1 N4 C37 -45.0(6)
N3 Ba1 N4 C37 178.7(6)
N1 Ba1 N4 C37 -111.8(6)
N2 Ba1 N4 C37 -57.5(5)
O1 Ba1 N4 C38 179.1(5)
O4 Ba1 N4 C38 -16.4(6)
O1w Ba1 N4 C38 -93.8(5)
O2w Ba1 N4 C38 111.6(4)
N3 Ba1 N4 C38 -24.7(4)
N1 Ba1 N4 C38 44.8(5)
N2 Ba1 N4 C38 99.1(5)
O7 Ba2 N5 C54 -168.8(5)
O10 Ba2 N5 C54 -33.5(5)
O3w Ba2 N5 C54 17.2(6)
N7 Ba2 N5 C54 54.4(5)
N8 Ba2 N5 C54 113.0(5)
O4w Ba2 N5 C54 -118.9(5)
N6 Ba2 N5 C54 -179.5(6)
O7 Ba2 N5 C53 48.7(6)
O10 Ba2 N5 C53 -176.0(5)
O3w Ba2 N5 C53 -125.4(5)
N7 Ba2 N5 C53 -88.1(5)
N8 Ba2 N5 C53 -29.5(5)
O4w Ba2 N5 C53 98.6(5)
N6 Ba2 N5 C53 38.0(5)
O7 Ba2 N6 C63 9.9(6)
O10 Ba2 N6 C63 139.4(6)
O3w Ba2 N6 C63 -38.3(10)
N7 Ba2 N6 C63 -128.0(6)
N8 Ba2 N6 C63 -83.4(7)
O4w Ba2 N6 C63 85.4(7)
N5 Ba2 N6 C63 -178.1(7)
O7 Ba2 N6 C64 151.7(5)
O10 Ba2 N6 C64 -78.8(5)
O3w Ba2 N6 C64 103.5(7)
N7 Ba2 N6 C64 13.8(5)
N8 Ba2 N6 C64 58.4(5)
O4w Ba2 N6 C64 -132.8(5)
N5 Ba2 N6 C64 -36.3(4)
O7 Ba2 N7 C66 140.0(6)
O10 Ba2 N7 C66 -6.2(6)
O3w Ba2 N7 C66 66.5(6)
N8 Ba2 N7 C66 179.3(7)
O4w Ba2 N7 C66 -78.2(7)
N5 Ba2 N7 C66 -89.3(6)
N6 Ba2 N7 C66 -131.0(6)
O7 Ba2 N7 C65 -64.9(6)
O10 Ba2 N7 C65 148.9(5)
O3w Ba2 N7 C65 -138.5(5)
N8 Ba2 N7 C65 -25.6(5)
O4w Ba2 N7 C65 76.8(6)
N5 Ba2 N7 C65 65.7(5)
N6 Ba2 N7 C65 24.0(5)
O7 Ba2 N8 C75 -24.6(6)
O10 Ba2 N8 C75 171.2(5)
O3w Ba2 N8 C75 -112.8(6)
N7 Ba2 N8 C75 -179.9(7)
O4w Ba2 N8 C75 43.5(6)
N5 Ba2 N8 C75 109.6(6)
N6 Ba2 N8 C75 54.9(6)
O7 Ba2 N8 C76 179.7(5)
O10 Ba2 N8 C76 15.6(7)
O3w Ba2 N8 C76 91.6(5)
N7 Ba2 N8 C76 24.5(5)
O4w Ba2 N8 C76 -112.1(5)
N5 Ba2 N8 C76 -46.1(5)
N6 Ba2 N8 C76 -100.7(5)
Ba1 O1 C1 O2 21.2(15)
Ba1 O1 C1 C2 -158.1(6)
O2 C1 C2 C3 172.1(8)
O1 C1 C2 C3 -8.5(11)
O2 C1 C2 C7 -8.6(12)
O1 C1 C2 C7 170.8(7)
C7 C2 C3 C4 -1.3(11)
C1 C2 C3 C4 178.0(6)
C2 C3 C4 C5 0.4(11)
C2 C3 C4 O3 179.4(7)
O3 C4 C5 C6 -178.6(8)
C3 C4 C5 C6 0.5(13)
C4 C5 C6 C7 -0.5(14)
C5 C6 C7 C2 -0.5(13)
C3 C2 C7 C6 1.4(11)
C1 C2 C7 C6 -177.9(7)
Ba1 O4 C8 O5 9.4(13)
Ba1 O4 C8 C9 -167.8(5)
O4 C8 C9 C14 170.2(7)
O5 C8 C9 C14 -7.2(10)
O4 C8 C9 C10 -10.2(10)
O5 C8 C9 C10 172.3(7)
C14 C9 C10 C11 -1.8(10)
C8 C9 C10 C11 178.6(6)
C9 C10 C11 C12 -0.6(11)
C9 C10 C11 O6 177.9(7)
O6 C11 C12 C13 -176.8(7)
C10 C11 C12 C13 1.7(12)
C11 C12 C13 C14 -0.5(12)
C12 C13 C14 C9 -1.9(11)
C10 C9 C14 C13 3.1(10)
C8 C9 C14 C13 -177.4(7)
C16 N1 C15 C19 2.7(10)
Ba1 N1 C15 C19 -137.4(6)
C16 N1 C15 C26 -178.0(7)
Ba1 N1 C15 C26 41.8(8)
C15 N1 C16 C17 -1.9(12)
Ba1 N1 C16 C17 139.4(7)
N1 C16 C17 C18 0.7(13)
C16 C17 C18 C19 -0.2(13)
N1 C15 C19 C18 -2.3(11)
C26 C15 C19 C18 178.5(7)
N1 C15 C19 C20 -179.8(7)
C26 C15 C19 C20 1.0(12)
C17 C18 C19 C15 0.9(12)
C17 C18 C19 C20 178.3(8)
C15 C19 C20 C21 -3.0(14)
C18 C19 C20 C21 179.7(8)
C19 C20 C21 C22 3.5(15)
C20 C21 C22 C26 -2.1(14)
C20 C21 C22 C23 178.5(9)
C26 C22 C23 C24 -1.9(13)
C21 C22 C23 C24 177.6(9)
C22 C23 C24 C25 0.7(14)
C26 N2 C25 C24 0.7(12)
Ba1 N2 C25 C24 -141.0(7)
C23 C24 C25 N2 0.0(14)
C25 N2 C26 C22 -2.0(12)
Ba1 N2 C26 C22 143.4(6)
C25 N2 C26 C15 -179.0(7)
Ba1 N2 C26 C15 -33.6(9)
C21 C22 C26 N2 -176.9(8)
C23 C22 C26 N2 2.6(12)
C21 C22 C26 C15 0.1(12)
C23 C22 C26 C15 179.6(7)
N1 C15 C26 N2 -1.8(12)
C19 C15 C26 N2 177.5(7)
N1 C15 C26 C22 -178.9(6)
C19 C15 C26 C22 0.3(12)
C28 N3 C27 C38 178.4(7)
Ba1 N3 C27 C38 -22.1(9)
C28 N3 C27 C31 -3.3(11)
Ba1 N3 C27 C31 156.3(5)
C27 N3 C28 C29 2.9(12)
Ba1 N3 C28 C29 -156.4(7)
N3 C28 C29 C30 0.4(15)
C28 C29 C30 C31 -3.4(16)
C29 C30 C31 C32 179.6(10)
C29 C30 C31 C27 3.0(15)
N3 C27 C31 C32 -176.3(8)
C38 C27 C31 C32 2.1(11)
N3 C27 C31 C30 0.5(11)
C38 C27 C31 C30 178.9(7)
C30 C31 C32 C33 179.8(9)
C27 C31 C32 C33 -3.7(14)
C31 C32 C33 C34 3.4(16)
C32 C33 C34 C38 -1.4(14)
C32 C33 C34 C35 179.9(9)
C38 C34 C35 C36 -0.7(14)
C33 C34 C35 C36 178.0(9)
C34 C35 C36 C37 0.1(16)
C38 N4 C37 C36 -3.0(11)
Ba1 N4 C37 C36 153.8(7)
C35 C36 C37 N4 1.8(14)
C37 N4 C38 C34 2.4(10)
Ba1 N4 C38 C34 -154.8(5)
C37 N4 C38 C27 -176.8(7)
Ba1 N4 C38 C27 26.0(8)
C35 C34 C38 N4 -0.6(11)
C33 C34 C38 N4 -179.4(7)
C35 C34 C38 C27 178.6(8)
C33 C34 C38 C27 -0.2(11)
N3 C27 C38 N4 -2.6(11)
C31 C27 C38 N4 179.0(6)
N3 C27 C38 C34 178.2(7)
C31 C27 C38 C34 -0.2(11)
Ba2 O7 C39 O8 -27.3(14)
Ba2 O7 C39 C40 152.8(6)
O8 C39 C40 C41 -172.6(7)
O7 C39 C40 C41 7.2(10)
O8 C39 C40 C45 10.2(11)
O7 C39 C40 C45 -170.0(7)
C45 C40 C41 C42 -1.6(11)
C39 C40 C41 C42 -178.8(6)
C40 C41 C42 O9 -177.3(7)
C40 C41 C42 C43 2.9(11)
O9 C42 C43 C44 177.9(7)
C41 C42 C43 C44 -2.3(11)
C42 C43 C44 C45 0.4(12)
C43 C44 C45 C40 0.9(11)
C41 C40 C45 C44 -0.3(10)
C39 C40 C45 C44 176.9(7)
Ba2 O10 C46 O11 -10.2(13)
Ba2 O10 C46 C47 170.7(5)
O10 C46 C47 C48 6.5(10)
O11 C46 C47 C48 -172.6(7)
O10 C46 C47 C52 -171.2(7)
O11 C46 C47 C52 9.7(10)
C52 C47 C48 C49 -1.3(11)
C46 C47 C48 C49 -178.9(6)
C47 C48 C49 O12 -178.9(7)
C47 C48 C49 C50 1.9(11)
C48 C49 C50 C51 -1.3(12)
O12 C49 C50 C51 179.5(8)
C49 C50 C51 C52 -0.1(14)
C50 C51 C52 C47 0.7(13)
C48 C47 C52 C51 -0.1(11)
C46 C47 C52 C51 177.6(7)
C54 N5 C53 C57 -1.3(11)
Ba2 N5 C53 C57 139.4(6)
C54 N5 C53 C64 179.6(7)
Ba2 N5 C53 C64 -39.7(8)
C53 N5 C54 C55 1.3(11)
Ba2 N5 C54 C55 -140.9(7)
N5 C54 C55 C56 0.8(12)
C54 C55 C56 C57 -2.7(12)
N5 C53 C57 C58 -176.1(8)
C64 C53 C57 C58 3.0(11)
N5 C53 C57 C56 -0.6(11)
C64 C53 C57 C56 178.6(7)
C55 C56 C57 C53 2.6(12)
C55 C56 C57 C58 178.0(8)
C53 C57 C58 C59 -5.4(13)
C56 C57 C58 C59 179.3(8)
C57 C58 C59 C60 5.2(15)
C58 C59 C60 C64 -2.8(13)
C58 C59 C60 C61 177.6(8)
C64 C60 C61 C62 -1.8(13)
C59 C60 C61 C62 177.8(8)
C60 C61 C62 C63 4.1(14)
C61 C62 C63 N6 -4.8(15)
C64 N6 C63 C62 2.8(13)
Ba2 N6 C63 C62 142.1(8)
C63 N6 C64 C60 -0.1(11)
Ba2 N6 C64 C60 -144.0(6)
C63 N6 C64 C53 179.5(7)
Ba2 N6 C64 C53 35.7(8)
C61 C60 C64 N6 -0.2(12)
C59 C60 C64 N6 -179.8(8)
C61 C60 C64 C53 -179.9(7)
C59 C60 C64 C53 0.6(12)
N5 C53 C64 N6 -1.2(11)
C57 C53 C64 N6 179.6(6)
N5 C53 C64 C60 178.4(7)
C57 C53 C64 C60 -0.7(11)
C66 N7 C65 C69 2.4(11)
Ba2 N7 C65 C69 -153.7(6)
C66 N7 C65 C76 -177.8(6)
Ba2 N7 C65 C76 26.2(8)
C65 N7 C66 C67 -0.8(12)
Ba2 N7 C66 C67 154.8(7)
N7 C66 C67 C68 -1.1(13)
C66 C67 C68 C69 1.6(13)
N7 C65 C69 C68 -1.9(12)
C76 C65 C69 C68 178.2(8)
N7 C65 C69 C70 178.6(8)
C76 C65 C69 C70 -1.2(12)
C67 C68 C69 C65 -0.1(13)
C67 C68 C69 C70 179.3(8)
C65 C69 C70 C71 1.5(15)
C68 C69 C70 C71 -178.0(9)
C69 C70 C71 C72 -0.1(17)
C70 C71 C72 C73 -179.1(10)
C70 C71 C72 C76 -1.5(14)
C76 C72 C73 C74 0.8(14)
C71 C72 C73 C74 178.4(10)
C72 C73 C74 C75 -1.6(15)
C76 N8 C75 C74 0.6(13)
Ba2 N8 C75 C74 -155.3(8)
C73 C74 C75 N8 0.9(15)
C75 N8 C76 C72 -1.5(11)
Ba2 N8 C76 C72 154.9(6)
C75 N8 C76 C65 179.9(6)
Ba2 N8 C76 C65 -23.7(9)
C73 C72 C76 N8 0.8(12)
C71 C72 C76 N8 -177.0(7)
C73 C72 C76 C65 179.4(7)
C71 C72 C76 C65 1.7(11)
C69 C65 C76 N8 178.4(7)
N7 C65 C76 N8 -1.5(11)
C69 C65 C76 C72 -0.3(11)
N7 C65 C76 C72 179.8(6)
